data_9009244
loop_
_publ_author_name
'Hiller, J. E.'
'Wegener, W.'

_publ_section_title
;
 Untersuchungen im system nickel-selen
;
_journal_name_full 'Neues Jahrbuch fur Mineralogie, Abhandlungen'
_journal_page_first 1147
_journal_page_last 1159
_journal_volume 94
_journal_year 1960
_chemical_formula_sum 'Ni3 Se4'
_chemical_name_mineral Wilkmanite
_space_group_IT_number 12
_symmetry_space_group_name_Hall '-C 2y'
_symmetry_space_group_name_H-M 'C 1 2/m 1'
_cell_angle_alpha 90
_cell_angle_beta 149.37
_cell_angle_gamma 90
_cell_length_a 12.15
_cell_length_b 3.633
_cell_length_c 10.45
_cell_formula_units_Z 2
_cell_volume 235.015
_database_code_amcsd 0014699
_exptl_crystal_density_diffrn 6.951
_cod_database_code 9009244

loop_
_space_group_symop_operation_xyz
x,y,z
1/2+x,1/2+y,z
x,-y,z
1/2+x,1/2-y,z
-x,y,-z
1/2-x,1/2+y,-z
-x,-y,-z
1/2-x,1/2-y,-z

loop_
_atom_site_label
_atom_site_fract_x
_atom_site_fract_y
_atom_site_fract_z
Ni1 0.00000 0.00000 0.00000
Ni2 0.00000 0.00000 0.25000
Se1 0.33333 0.00000 0.45800
Se2 0.33333 0.00000 0.95800

loop_
_cod_related_entry_id
_cod_related_entry_database
_cod_related_entry_code
1 AMCSD 0014699
